data_1100632
loop_
_publ_author_name
'Bosold, F.'
'Marsch, M.'
'Harms, K.'
'Boche, G.'

_publ_section_title
;
 Crystal structure of
 bis(1-lithio-1,2-diphenylhydrazine)-1,2-dilithio-1,2-diphenylhydrazine-tetrakis(diethyl ether),
 [(C~6~H~5~)~2~N~2~Li]~2~[(C~6~H~5~)~2~N~2~Li~2~](C~4~H~10~O)~4~
;
_journal_coden_ASTM ZKNSFT
_journal_issue 1-4
_journal_name_full
;
 Zeitschrift f\"ur Kristallographie - New Crystal Structures
;
_journal_page_first 623
_journal_page_last 624
_journal_paper_doi 10.1524/ncrs.1998.213.14.651
_journal_volume 213
_journal_year 1998
_chemical_formula_sum 'C52 H72 Li4 N6 O4'
_space_group_IT_number 2
_symmetry_cell_setting triclinic
_symmetry_Int_Tables_number 2
_symmetry_space_group_name_Hall '-P 1'
_symmetry_space_group_name_H-M 'P -1'
_cell_angle_alpha 117.74(1)
_cell_angle_beta 107.02(1)
_cell_angle_gamma 98.30(1)
_cell_formula_units_Z 1
_cell_length_a 11.158(2)
_cell_length_b 11.798(1)
_cell_length_c 12.107(2)
_cod_database_code 1100632

loop_
_symmetry_equiv_pos_site_id
_symmetry_equiv_pos_as_xyz
1 x,y,z
2 -x,-y,-z

loop_
_atom_site_label
_atom_site_type_symbol
_atom_site_fract_x
_atom_site_fract_y
_atom_site_fract_z
N1 N 0.0095(2) 0.3896(2) 0.7081(2)
N2 N -0.0967(2) 0.4138(2) 0.6304(2)
H1 H -0.1138(25) 0.4814(27) 0.6822(27)
C1 C 0.1047(2) 0.3701(2) 0.6558(2)
C2 C 0.2135(3) 0.3452(3) 0.7224(3)
H2 H 0.2167(3) 0.3396(3) 0.7997(3)
C3 C 0.3151(3) 0.3282(3) 0.6791(3)
H3 H 0.3887(3) 0.3120(3) 0.7273(3)
C4 C 0.3114(3) 0.3343(3) 0.5670(3)
H4 H 0.3826(3) 0.3230(3) 0.5379(3)
C5 C 0.2056(3) 0.3574(3) 0.5000(3)
H5 H 0.2026(3) 0.3610(3) 0.4216(3)
C6 C 0.1032(3) 0.3748(3) 0.5408(3)
H6 H 0.0297(3) 0.3903(3) 0.4915(3)
C7 C -0.2067(2) 0.3056(3) 0.5197(3)
C8 C -0.2006(3) 0.1752(3) 0.4496(3)
H7 H -0.1196(3) 0.1585(3) 0.4813(3)
C9 C -0.3109(3) 0.0704(3) 0.3347(3)
H8 H -0.3061(3) -0.0193(3) 0.2873(3)
C10 C -0.4268(3) 0.0932(4) 0.2888(3)
H9 H -0.5021(3) 0.0212(4) 0.2083(3)
C11 C -0.4336(3) 0.2219(5) 0.3581(4)
H10 H -0.5151(3) 0.2381(5) 0.3271(4)
C12 C -0.3258(3) 0.3283(3) 0.4737(3)
H11 H -0.3313(3) 0.4176(3) 0.5221(3)
N3 N -0.0729(2) 0.4759(2) 0.9694(2)
C13 C -0.1205(2) 0.5605(2) 0.9324(2)
C14 C -0.2600(2) 0.5256(3) 0.8673(3)
H12 H -0.3161(2) 0.4458(3) 0.8529(3)
C15 C -0.3166(3) 0.6002(3) 0.8229(3)
H13 H -0.4116(3) 0.5723(3) 0.7786(3)
C16 C -0.2395(3) 0.7157(3) 0.8408(3)
H14 H -0.2799(3) 0.7675(3) 0.8091(3)
C17 C -0.1045(3) 0.7538(3) 0.9051(3)
H15 H -0.0498(3) 0.8345(3) 0.9198(3)
C18 C -0.0445(2) 0.6791(3) 0.9506(2)
H16 H 0.0506(2) 0.7082(3) 0.9948(2)
O1 O 0.2605(2) 0.6942(2) 0.9073(2)
C19 C -0.2886(3) 0.0483(3) 0.6539(4)
H17 H -0.3010(3) 0.0039(3) 0.7010(4)
H18 H -0.3213(3) -0.0192(3) 0.5580(4)
C20 C -0.3628(3) 0.1452(3) 0.6748(4)
H19 H -0.4560(3) 0.0998(3) 0.6407(4)
H20 H -0.3289(3) 0.2121(3) 0.7709(4)
H21 H -0.3493(3) 0.1888(3) 0.6273(4)
O2 O -0.1529(2) 0.1185(2) 0.7060(2)
C21 C -0.0823(9) 0.0178(9) 0.6894(10)
H22 H -0.1234(9) -0.0603(9) 0.5976(10)
H23 H -0.0864(9) -0.0116(9) 0.7504(10)
C22 C 0.0576(6) 0.0835(6) 0.7270(7)
H24 H 0.1036(6) 0.0190(6) 0.7182(7)
H25 H 0.0615(6) 0.1118(6) 0.6652(7)
H26 H 0.0989(6) 0.1609(6) 0.8192(7)
C23? C -0.0324(10) -0.0168(10) 0.7366(9)
H27? H 0.0178(10) -0.0768(10) 0.7114(9)
H28? H 0.0211(10) 0.0624(10) 0.8261(9)
H29? H -0.1104(10) -0.0625(10) 0.7375(9)
C24? C -0.0747(3) 0.0404(3) 0.6557(3)
H30? H 0.0009(3) 0.0888(3) 0.6539(3)
H31? H -0.1306(3) -0.0362(3) 0.5652(3)
C25 C 0.1964(3) 0.7505(3) 0.8336(3)
H32 H 0.1018(3) 0.7085(3) 0.7944(3)
H33 H 0.2236(3) 0.7325(3) 0.7606(3)
C26 C 0.2307(3) 0.9008(3) 0.9264(4)
H34 H 0.1877(3) 0.9378(3) 0.8765(4)
H35 H 0.2024(3) 0.9183(3) 0.9988(4)
H36 H 0.3252(3) 0.9426(3) 0.9647(4)
C27 C 0.3907(2) 0.6985(3) 0.9090(3)
H37 H 0.4372(2) 0.7862(3) 0.9307(3)
H38 H 0.3835(2) 0.6313(3) 0.8206(3)
C28 C 0.4666(3) 0.6736(3) 1.0148(3)
H39 H 0.5539(3) 0.6770(3) 1.0173(3)
H40 H 0.4737(3) 0.7415(3) 1.1028(3)
H41 H 0.4197(3) 0.5856(3) 0.9920(3)
Li1 Li -0.0706(4) 0.3154(4) 0.7972(4)
Li2 Li 0.1344(4) 0.5508(4) 0.8990(4)
N3A* N 0.0729(2) 0.5241(2) 1.0306(2)
C13A* C 0.1205(2) 0.4395(2) 1.0676(2)
C14A* C 0.2600(2) 0.4744(3) 1.1327(3)
H12A* H 0.3161(2) 0.5542(3) 1.1471(3)
C15A* C 0.3166(3) 0.3998(3) 1.1771(3)
H13A* H 0.4116(3) 0.4277(3) 1.2214(3)
C16A* C 0.2395(3) 0.2843(3) 1.1592(3)
H14A* H 0.2799(3) 0.2325(3) 1.1909(3)
C17A* C 0.1045(3) 0.2462(3) 1.0949(3)
H15A* H 0.0498(3) 0.1655(3) 1.0802(3)
C18A* C 0.0445(2) 0.3209(3) 1.0494(2)
H16A* H -0.0506(2) 0.2918(3) 1.0052(2)
Li1A* Li 0.0706(4) 0.6846(4) 1.2028(4)
N1A* N -0.0095(2) 0.6104(2) 1.2919(2)
N2A* N 0.0967(2) 0.5862(2) 1.3696(2)
H1A* H 0.1138(25) 0.5186(27) 1.3178(27)
C7A* C 0.2067(2) 0.6944(3) 1.4803(3)
C8A* C 0.2006(3) 0.8248(3) 1.5504(3)
H7A* H 0.1196(3) 0.8415(3) 1.5187(3)
C9A* C 0.3109(3) 0.9296(3) 1.6653(3)
H8A* H 0.3061(3) 1.0193(3) 1.7127(3)
C10A* C 0.4268(3) 0.9068(4) 1.7112(3)
H9A* H 0.5021(3) 0.9788(4) 1.7917(3)
C11A* C 0.4336(3) 0.7781(5) 1.6419(4)
H10A* H 0.5151(3) 0.7619(5) 1.6729(4)
C12A* C 0.3258(3) 0.6717(3) 1.5263(3)
H11A* H 0.3313(3) 0.5824(3) 1.4779(3)
C1A* C -0.1047(2) 0.6299(2) 1.3442(2)
C2A* C -0.2135(3) 0.6548(3) 1.2776(3)
H2A* H -0.2167(3) 0.6604(3) 1.2003(3)
C3A* C -0.3151(3) 0.6718(3) 1.3209(3)
H3A* H -0.3887(3) 0.6880(3) 1.2727(3)
C4A* C -0.3114(3) 0.6657(3) 1.4330(3)
H4A* H -0.3826(3) 0.6770(3) 1.4621(3)
C5A* C -0.2056(3) 0.6426(3) 1.5000(3)
H5A* H -0.2026(3) 0.6390(3) 1.5784(3)
C6A* C -0.1032(3) 0.6252(3) 1.4592(3)
H6A* H -0.0297(3) 0.6097(3) 1.5085(3)
Li2A* Li -0.1344(4) 0.4492(4) 1.1010(4)
O1A* O -0.2605(2) 0.3058(2) 1.0927(2)
C25A* C -0.1964(3) 0.2495(3) 1.1664(3)
H32A* H -0.1018(3) 0.2915(3) 1.2056(3)
H33A* H -0.2236(3) 0.2675(3) 1.2394(3)
C26A* C -0.2307(3) 0.0992(3) 1.0736(4)
H34A* H -0.1877(3) 0.0622(3) 1.1235(4)
H35A* H -0.2024(3) 0.0817(3) 1.0012(4)
H36A* H -0.3252(3) 0.0574(3) 1.0353(4)
C27A* C -0.3907(2) 0.3015(3) 1.0910(3)
H37A* H -0.4372(2) 0.2138(3) 1.0693(3)
H38A* H -0.3835(2) 0.3687(3) 1.1794(3)
C28A* C -0.4666(3) 0.3264(3) 0.9852(3)
H39A* H -0.5539(3) 0.3230(3) 0.9827(3)
H40A* H -0.4737(3) 0.2585(3) 0.8972(3)
H41A* H -0.4197(3) 0.4144(3) 1.0080(3)
O2A* O 0.1529(2) 0.8815(2) 1.2940(2)
C19A* C 0.2886(3) 0.9517(3) 1.3461(4)
H17A* H 0.3010(3) 0.9961(3) 1.2990(4)
H18A* H 0.3213(3) 1.0192(3) 1.4420(4)
C20A* C 0.3628(3) 0.8548(3) 1.3252(4)
H19A* H 0.4560(3) 0.9002(3) 1.3593(4)
H20A* H 0.3289(3) 0.7879(3) 1.2291(4)
H21A* H 0.3493(3) 0.8112(3) 1.3727(4)
C21A* C 0.0823(9) 0.9822(9) 1.3106(10)
H22A* H 0.1234(9) 1.0603(9) 1.4024(10)
H23A* H 0.0864(9) 1.0116(9) 1.2496(10)
C22A* C -0.0576(6) 0.9165(6) 1.2730(7)
H24A* H -0.1036(6) 0.9810(6) 1.2818(7)
H25A* H -0.0615(6) 0.8882(6) 1.3348(7)
H26A* H -0.0989(6) 0.8391(6) 1.1808(7)

loop_
_atom_type_symbol
_atom_type_radius_bond
C 0.68
H 0.23
Li 1.01
N 0.68
O 0.68
